data_7201786
loop_
_publ_author_name
'Mahon, Mary F.'
'Raithby, Paul R.'
'Sparkes, Hazel A.'

_publ_section_title
;
 Investigation of the factors favouring solid state [2 + 2]
 cycloaddition reactions; the [2 + 2] cycloaddition reaction of
 coumarin-3-carboxylic acid
;
_journal_issue 5
_journal_name_full CrystEngComm
_journal_page_first 573
_journal_paper_doi 10.1039/b715941b
_journal_volume 10
_journal_year 2008
_chemical_formula_moiety 'C10 H6 O4'
_chemical_formula_sum 'C10 H6 O4'
_chemical_formula_weight 190.15
_chemical_name_systematic
;
?
;
_space_group_IT_number 14
_symmetry_cell_setting monoclinic
_symmetry_space_group_name_Hall '-P 2yn'
_symmetry_space_group_name_H-M 'P 1 21/n 1'
_atom_sites_solution_hydrogens geom
_atom_sites_solution_primary direct
_atom_sites_solution_secondary difmap
_audit_creation_method SHELXL-97
_cell_angle_alpha 90.00
_cell_angle_beta 107.108(3)
_cell_angle_gamma 90.00
_cell_formula_units_Z 4
_cell_length_a 11.2410(7)
_cell_length_b 5.4821(4)
_cell_length_c 13.7463(12)
_cell_measurement_reflns_used 3490
_cell_measurement_temperature 150(2)
_cell_measurement_theta_max 26.373
_cell_measurement_theta_min 2.91
_cell_volume 809.62(11)
_computing_cell_refinement 'HKL Scalepack (Otwinowski & Minor 1997)'
_computing_data_collection 'Collect (Nonius BV, 1997-2000)'
_computing_data_reduction 'HKL Denzo and Scalepack (Otwinowski & Minor 1997)'
_computing_molecular_graphics 'POV-Ray (Cason, 1991)'
_computing_publication_material 'WinGX publication routines (Farrugia, 1999)'
_computing_structure_refinement 'SHELXL-97 (Sheldrick, 1997)'
_computing_structure_solution 'SIR92 (Altomare, 1993)'
_diffrn_ambient_temperature 150(2)
_diffrn_measured_fraction_theta_full 0.980
_diffrn_measured_fraction_theta_max 0.979
_diffrn_measurement_device_type 'Nonius KappaCCD'
_diffrn_measurement_method 'Nonius KappaCCD'
_diffrn_radiation_monochromator graphite
_diffrn_radiation_source 'fine-focus sealed tube'
_diffrn_radiation_type MoK\a
_diffrn_radiation_wavelength 0.71073
_diffrn_reflns_av_R_equivalents 0.0531
_diffrn_reflns_av_sigmaI/netI 0.0750
_diffrn_reflns_limit_h_max 13
_diffrn_reflns_limit_h_min -14
_diffrn_reflns_limit_k_max 6
_diffrn_reflns_limit_k_min -6
_diffrn_reflns_limit_l_max 17
_diffrn_reflns_limit_l_min -16
_diffrn_reflns_number 4016
_diffrn_reflns_theta_full 25.00
_diffrn_reflns_theta_max 26.37
_diffrn_reflns_theta_min 3.79
_exptl_absorpt_coefficient_mu 0.123
_exptl_absorpt_correction_T_max 0.966
_exptl_absorpt_correction_T_min 0.899
_exptl_absorpt_correction_type multi-scan
_exptl_absorpt_process_details 'Sortav (Blessing 1995)'
_exptl_crystal_colour colourless
_exptl_crystal_density_diffrn 1.560
_exptl_crystal_density_method 'not measured'
_exptl_crystal_description block
_exptl_crystal_F_000 392
_exptl_crystal_size_max 0.40
_exptl_crystal_size_mid 0.35
_exptl_crystal_size_min 0.30
_refine_diff_density_max 0.270
_refine_diff_density_min -0.245
_refine_diff_density_rms 0.079
_refine_ls_extinction_method none
_refine_ls_goodness_of_fit_ref 1.024
_refine_ls_hydrogen_treatment constr
_refine_ls_matrix_type full
_refine_ls_number_parameters 128
_refine_ls_number_reflns 1617
_refine_ls_number_restraints 0
_refine_ls_restrained_S_all 1.024
_refine_ls_R_factor_all 0.0967
_refine_ls_R_factor_gt 0.0494
_refine_ls_shift/su_max 0.000
_refine_ls_shift/su_mean 0.000
_refine_ls_structure_factor_coef Fsqd
_refine_ls_weighting_details 'calc w=1/[\s^2^(Fo^2^)+(0.0598P)^2^+0.0000P] where P=(Fo^2^+2Fc^2^)/3'
_refine_ls_weighting_scheme calc
_refine_ls_wR_factor_gt 0.1058
_refine_ls_wR_factor_ref 0.1230
_reflns_number_gt 1014
_reflns_number_total 1617
_reflns_threshold_expression >2sigma(I)
_cod_data_source_file b715941b.txt
_cod_data_source_block e:\hazel\papers\coumar~1\k03has1\k03has1
_cod_original_sg_symbol_H-M 'P 21/n'
_cod_database_code 7201786

loop_
_symmetry_equiv_pos_as_xyz
'x, y, z'
'-x+1/2, y+1/2, -z+1/2'
'-x, -y, -z'
'x-1/2, -y-1/2, z-1/2'

loop_
_atom_site_label
_atom_site_type_symbol
_atom_site_fract_x
_atom_site_fract_y
_atom_site_fract_z
_atom_site_U_iso_or_equiv
_atom_site_adp_type
_atom_site_occupancy
_atom_site_symmetry_multiplicity
_atom_site_calc_flag
_atom_site_refinement_flags
_atom_site_disorder_assembly
_atom_site_disorder_group
O1 O 0.60016(13) 0.1982(2) 0.24595(10) 0.0259(4) Uani 1 1 d . . .
O2 O 0.72692(13) 0.3045(2) 0.15852(11) 0.0327(4) Uani 1 1 d . . .
O3 O 0.76158(15) 0.0284(2) 0.01586(11) 0.0401(5) Uani 1 1 d . . .
H3A H 0.7677 0.1473 0.0556 0.048 Uiso 1 1 calc R . .
O4 O 0.64418(14) -0.2987(2) -0.02817(11) 0.0357(4) Uani 1 1 d . . .
C1 C 0.51892(18) 0.0352(3) 0.26944(15) 0.0235(5) Uani 1 1 d . . .
C2 C 0.47625(19) 0.0911(4) 0.35118(15) 0.0286(5) Uani 1 1 d . . .
H2 H 0.5026 0.2358 0.3895 0.034 Uiso 1 1 calc R . .
C3 C 0.39463(19) -0.0676(4) 0.37584(16) 0.0307(5) Uani 1 1 d . . .
H3 H 0.3648 -0.0323 0.4322 0.037 Uiso 1 1 calc R . .
C4 C 0.35518(19) -0.2790(4) 0.31937(16) 0.0299(5) Uani 1 1 d . . .
H4 H 0.2983 -0.3860 0.3369 0.036 Uiso 1 1 calc R . .
C5 C 0.39849(19) -0.3329(3) 0.23844(16) 0.0282(5) Uani 1 1 d . . .
H5 H 0.3713 -0.4772 0.2001 0.034 Uiso 1 1 calc R . .
C6 C 0.48279(18) -0.1763(3) 0.21179(15) 0.0236(5) Uani 1 1 d . . .
C7 C 0.53472(19) -0.2236(3) 0.13073(16) 0.0249(5) Uani 1 1 d . . .
H7 H 0.5103 -0.3657 0.0902 0.030 Uiso 1 1 calc R . .
C8 C 0.61795(18) -0.0692(3) 0.11079(14) 0.0224(5) Uani 1 1 d . . .
C9 C 0.65342(19) 0.1510(3) 0.17089(15) 0.0251(5) Uani 1 1 d . . .
C10 C 0.6747(2) -0.1248(4) 0.02752(16) 0.0280(5) Uani 1 1 d . . .

loop_
_atom_site_aniso_label
_atom_site_aniso_U_11
_atom_site_aniso_U_22
_atom_site_aniso_U_33
_atom_site_aniso_U_23
_atom_site_aniso_U_13
_atom_site_aniso_U_12
O1 0.0266(8) 0.0241(7) 0.0280(8) -0.0028(6) 0.0095(7) -0.0002(6)
O2 0.0317(9) 0.0305(8) 0.0358(9) -0.0007(6) 0.0099(8) -0.0062(7)
O3 0.0449(10) 0.0447(10) 0.0384(10) -0.0088(7) 0.0241(8) -0.0128(8)
O4 0.0416(10) 0.0374(8) 0.0319(9) -0.0087(7) 0.0165(8) -0.0041(7)
C1 0.0207(11) 0.0238(10) 0.0253(12) 0.0032(8) 0.0055(10) 0.0014(9)
C2 0.0291(13) 0.0304(11) 0.0246(12) -0.0033(9) 0.0054(10) 0.0050(10)
C3 0.0280(13) 0.0393(12) 0.0259(12) 0.0028(10) 0.0095(10) 0.0067(10)
C4 0.0242(12) 0.0361(12) 0.0311(13) 0.0054(10) 0.0107(10) 0.0018(9)
C5 0.0244(12) 0.0277(10) 0.0309(13) 0.0004(9) 0.0056(10) 0.0003(9)
C6 0.0205(11) 0.0245(10) 0.0248(12) 0.0011(8) 0.0052(9) 0.0031(9)
C7 0.0250(12) 0.0238(10) 0.0239(12) -0.0010(8) 0.0042(9) 0.0037(9)
C8 0.0211(11) 0.0243(10) 0.0215(11) 0.0011(8) 0.0057(9) 0.0026(9)
C9 0.0238(12) 0.0269(11) 0.0224(12) 0.0033(8) 0.0035(10) 0.0008(9)
C10 0.0261(12) 0.0300(11) 0.0273(12) 0.0028(10) 0.0070(10) -0.0003(10)

loop_
_atom_type_symbol
_atom_type_description
_atom_type_scat_dispersion_real
_atom_type_scat_dispersion_imag
_atom_type_scat_source
C C 0.0033 0.0016 'International Tables Vol C Tables 4.2.6.8 and 6.1.1.4'
H H 0.0000 0.0000 'International Tables Vol C Tables 4.2.6.8 and 6.1.1.4'
O O 0.0106 0.0060 'International Tables Vol C Tables 4.2.6.8 and 6.1.1.4'

loop_
_geom_angle_atom_site_label_1
_geom_angle_atom_site_label_2
_geom_angle_atom_site_label_3
_geom_angle
_geom_angle_site_symmetry_1
_geom_angle_site_symmetry_3
_geom_angle_publ_flag
C9 O1 C1 121.46(15) . . ?
C10 O3 H3A 109.5 . . ?
C2 C1 O1 117.27(17) . . ?
C2 C1 C6 122.30(18) . . ?
O1 C1 C6 120.43(17) . . ?
C3 C2 C1 118.45(18) . . ?
C3 C2 H2 120.8 . . ?
C1 C2 H2 120.8 . . ?
C2 C3 C4 120.96(18) . . ?
C2 C3 H3 119.5 . . ?
C4 C3 H3 119.5 . . ?
C5 C4 C3 120.03(19) . . ?
C5 C4 H4 120.0 . . ?
C3 C4 H4 120.0 . . ?
C4 C5 C6 120.50(19) . . ?
C4 C5 H5 119.7 . . ?
C6 C5 H5 119.7 . . ?
C1 C6 C5 117.74(19) . . ?
C1 C6 C7 118.51(17) . . ?
C5 C6 C7 123.73(18) . . ?
C8 C7 C6 120.87(18) . . ?
C8 C7 H7 119.6 . . ?
C6 C7 H7 119.6 . . ?
C7 C8 C9 119.82(18) . . ?
C7 C8 C10 120.36(17) . . ?
C9 C8 C10 119.81(16) . . ?
O2 C9 O1 116.05(17) . . ?
O2 C9 C8 125.15(18) . . ?
O1 C9 C8 118.78(16) . . ?
O4 C10 O3 120.17(18) . . ?
O4 C10 C8 122.68(18) . . ?
O3 C10 C8 117.14(17) . . ?

loop_
_geom_bond_atom_site_label_1
_geom_bond_atom_site_label_2
_geom_bond_distance
_geom_bond_site_symmetry_2
_geom_bond_publ_flag
O1 C9 1.361(2) . ?
O1 C1 1.382(2) . ?
O2 C9 1.226(2) . ?
O3 C10 1.333(2) . ?
O3 H3A 0.8400 . ?
O4 C10 1.208(2) . ?
C1 C2 1.380(3) . ?
C1 C6 1.395(3) . ?
C2 C3 1.377(3) . ?
C2 H2 0.9500 . ?
C3 C4 1.393(3) . ?
C3 H3 0.9500 . ?
C4 C5 1.371(3) . ?
C4 H4 0.9500 . ?
C5 C6 1.405(3) . ?
C5 H5 0.9500 . ?
C6 C7 1.426(3) . ?
C7 C8 1.348(3) . ?
C7 H7 0.9500 . ?
C8 C9 1.451(3) . ?
C8 C10 1.496(3) . ?

loop_
_geom_hbond_atom_site_label_D
_geom_hbond_atom_site_label_H
_geom_hbond_atom_site_label_A
_geom_hbond_distance_DH
_geom_hbond_distance_HA
_geom_hbond_distance_DA
_geom_hbond_angle_DHA
_geom_hbond_site_symmetry_A
O3 H3A O2 0.84 1.83 2.5955(18) 151.4 .

loop_
_cod_related_entry_id
_cod_related_entry_database
_cod_related_entry_code
1 ChemSpider 10298
